data_2003390
loop_
_publ_author_name
'Pilati, T.'

_publ_section_title
;
 Five 3,3'-Bridged 2,2'-Dithiophenes
;
_journal_issue 4
_journal_name_full 'Acta Crystallographica Section C'
_journal_page_first 690
_journal_page_last 697
_journal_paper_doi 10.1107/S0108270194010516
_journal_volume 51
_journal_year 1995
_chemical_compound_source
;
chemical synthesis (Sannicol\'o, 1994).
;
_chemical_formula_sum 'C14 H16 O3 S2'
_chemical_formula_weight 296.40
_chemical_name_systematic
;
4,6,7,9,10,12-hexahydrodithieno[3,2-c;2',3'-e][1,4,7]trioxacyclotridecine
;
_space_group_IT_number 14
_space_group_name_Hall '-P 2yn'
_space_group_name_H-M_alt 'P 1 21/n 1'
_symmetry_cell_setting monoclinic
_symmetry_space_group_name_H-M 'P 1 21/n 1'
_cell_angle_alpha 90.00
_cell_angle_beta 102.46(1)
_cell_angle_gamma 90.00
_cell_formula_units_Z 4
_cell_length_a 7.999(1)
_cell_length_b 12.060(2)
_cell_length_c 14.930(2)
_cell_measurement_radiation 'Mo K\a'
_cell_measurement_reflns_used 25
_cell_measurement_temperature 295(2)
_cell_measurement_theta_max 17.9
_cell_measurement_theta_min 9.8
_cell_measurement_wavelength 0.70930
_cell_volume 1406.3(4)
_computing_cell_refinement SDP
_computing_data_collection 'SDP (Frenz, 1983)'
_computing_data_reduction SDP
_computing_molecular_graphics 'ORTEP (Johnson, 1976)'
_computing_publication_material 'PARST (Nardelli, 1983)'
_computing_structure_refinement SDP
_computing_structure_solution 'MULTAN (Main et al., 1982)'
_diffrn_ambient_temperature 295(2)
_diffrn_measurement_device 'Enraf-Nonius CAD4'
_diffrn_measurement_method '\q/2\q scan'
_diffrn_radiation_monochromator graphite
_diffrn_radiation_source 'fine focus Philips Mo tube'
_diffrn_radiation_type 'Mo K\a'
_diffrn_radiation_wavelength 0.71073
_diffrn_reflns_limit_h_max 9
_diffrn_reflns_limit_h_min 0
_diffrn_reflns_limit_k_max 14
_diffrn_reflns_limit_k_min 0
_diffrn_reflns_limit_l_max 17
_diffrn_reflns_limit_l_min -18
_diffrn_reflns_number 2842
_diffrn_reflns_reduction_process
;
START-SDP
;
_diffrn_reflns_theta_max 26.0
_diffrn_reflns_theta_min 2.0
_diffrn_standards_decay_% 0
_diffrn_standards_interval_time 360
_diffrn_standards_number 1
_exptl_absorpt_coefficient_mu 0.3629
_exptl_crystal_density_diffrn 1.3999
_exptl_crystal_description
;
prism
;
_exptl_crystal_F_000 624.0
_exptl_crystal_size_max 0.35
_exptl_crystal_size_mid 0.33
_exptl_crystal_size_min 0.20
_refine_diff_density_max 0.40
_refine_diff_density_min >-0.40
_refine_ls_extinction_coef 1.4(2)x10^-7^
_refine_ls_extinction_method 'Stout & Jensen (1968) '
_refine_ls_goodness_of_fit_obs 2.024
_refine_ls_hydrogen_treatment refall
_refine_ls_matrix_type full-matrix
_refine_ls_number_constraints 0
_refine_ls_number_parameters 237
_refine_ls_number_reflns 2087
_refine_ls_number_restraints 0
_refine_ls_R_factor_obs 0.035
_refine_ls_shift/esd_max 0.24
_refine_ls_shift/esd_mean 0.04
_refine_ls_structure_factor_coef F
_refine_ls_weighting_details 'w = 2F~o~Lp/[\s^2^(I~o~) + (0.02I~o~)^2^]^1/2^'
_refine_ls_weighting_scheme calc
_refine_ls_wR_factor_obs 0.046
_reflns_number_observed 2087
_reflns_number_total 2842
_reflns_observed_criterion 'I~o~ > 2\s(I~o~)'
_cod_data_source_file na1119.cif
_cod_data_source_block V
_cod_depositor_comments
;
The following automatic conversions were performed:

'_cell_measurement_temperature' value 'room temperature' was changed
to '295(2)' - the room/ambient temperature average [293;298] in
Kelvins(K) was taken.

Automatic conversion script
Id: cif_fix_values 1646 2011-03-28 12:23:43Z adriana 

The following automatic conversions were performed:

'_cell_measurement_temperature' value 'room temperature' was changed
to '295(2)' - the room/ambient temperature average [293;298] in
Kelvins(K) was taken.

'_diffrn_ambient_temperature' value 'room
temperature' was changed to '295(2)' - the room/ambient temperature
average [293;298] in Kelvins(K) was taken.

'_symmetry_cell_setting'
value 'Monoclinic' changed to 'monoclinic' according to
/home/saulius/struct/CIF-dictionaries/cif_core.dic dictionary named
'cif_core.dic' version 2.4.1 from 2010-06-29.

Automatic conversion script
Id: cif_fix_values 1715 2011-07-08 13:25:40Z adriana 

The following automatic conversions were performed:

'_refine_ls_weighting_scheme' value 'w = 2F~o~Lp/[\s^2^(I~o~) +
(0.02I~o~)^2^]^1/2^' was changed to 'calc'. New tag
'_refine_ls_weighting_details' was created. The value of the new tag
was set to 'w = 2F~o~Lp/[\s^2^(I~o~) + (0.02I~o~)^2^]^1/2^'.

Automatic conversion script
Id: cif_fix_values 3143 2015-03-26 13:38:13Z robertas 
;
_cod_original_cell_volume 1406.34(35)
_cod_original_sg_symbol_H-M 'P 21/n'
_cod_database_code 2003390

loop_
_space_group_symop_id
_space_group_symop_operation_xyz
1 x,y,z
2 -x+1/2,y+1/2,-z+1/2
3 -x,-y,-z
4 x+1/2,-y+1/2,z+1/2

loop_
_atom_site_aniso_label
_atom_site_aniso_U_11
_atom_site_aniso_U_12
_atom_site_aniso_U_13
_atom_site_aniso_U_22
_atom_site_aniso_U_23
_atom_site_aniso_U_33
S1 0.0494(2) -0.0040(3) 0.0157(2) 0.0453(3) 0.0088(3) 0.0505(2)
S7 0.0538(3) -0.0107(3) 0.0060(2) 0.0547(3) -0.0103(3) 0.0492(3)
O12 0.0437(7) -0.0051(7) 0.0110(6) 0.059(1) 0.0000(8) 0.0543(8)
O15 0.0759(9) 0.0115(9) 0.0264(7) 0.059(1) 0.0058(8) 0.0651(9)
O18 0.0602(9) -0.0215(8) -0.0007(7) 0.0597(9) 0.0152(8) 0.0481(8)
C2 0.047(1) 0.002(1) 0.0160(8) 0.065(1) 0.006(1) 0.042(1)
C3 0.044(1) 0.004(1) 0.0086(8) 0.048(1) -0.003(1) 0.038(1)
C4 0.0360(9) 0.0021(9) 0.0067(7) 0.042(1) 0.0019(9) 0.0332(9)
C5 0.0350(9) 0.0011(9) 0.0066(7) 0.042(1) 0.0054(9) 0.0361(9)
C6 0.045(1) -0.001(1) 0.0068(8) 0.035(1) -0.0001(9) 0.038(1)
C8 0.082(2) -0.012(1) 0.011(1) 0.051(1) -0.012(1) 0.042(1)
C9 0.073(1) 0.001(1) 0.0249(9) 0.048(1) -0.004(1) 0.048(1)
C10 0.050(1) 0.002(1) 0.0134(8) 0.039(1) 0.0028(9) 0.043(1)
C11 0.047(1) 0.006(1) 0.0126(9) 0.065(2) 0.007(1) 0.049(1)
C13 0.041(1) 0.002(1) 0.012(1) 0.067(2) -0.010(1) 0.087(2)
C14 0.050(1) 0.011(1) -0.002(1) 0.067(2) -0.008(1) 0.078(2)
C16 0.050(1) -0.004(1) 0.020(1) 0.049(1) 0.003(1) 0.068(1)
C17 0.050(1) -0.003(1) 0.014(1) 0.045(1) 0.010(1) 0.061(1)
C19 0.059(1) -0.003(1) 0.0051(9) 0.041(1) 0.003(1) 0.039(1)

loop_
_atom_site_label
_atom_site_fract_x
_atom_site_fract_y
_atom_site_fract_z
_atom_site_U_iso_or_equiv
_atom_site_thermal_displace_type
_atom_site_calc_attached_atom
_atom_site_type_symbol
S1 -0.22770(7) 0.12441(5) 0.20634(4) 0.0477(2) aniso . S
S7 -0.30744(8) 0.12454(5) -0.03069(4) 0.0534(2) aniso . S
O12 0.2434(2) 0.2946(1) 0.01204(9) 0.0523(5) aniso . O
O15 0.3168(2) 0.5138(1) 0.0878(1) 0.0648(5) aniso . O
O18 0.0479(2) 0.4812(1) 0.1920(1) 0.0579(5) aniso . O
C2 -0.2132(3) 0.2227(2) 0.2900(1) 0.0503(7) aniso . C
C3 -0.1534(3) 0.3194(2) 0.2653(1) 0.0437(6) aniso . C
C4 -0.1168(2) 0.3169(2) 0.1752(1) 0.0372(6) aniso . C
C5 -0.1485(2) 0.2147(2) 0.1357(1) 0.0378(6) aniso . C
C6 -0.1302(3) 0.1759(2) 0.0451(1) 0.0397(7) aniso . C
C8 -0.1906(3) 0.0975(2) -0.1113(2) 0.0587(8) aniso . C
C9 -0.0258(3) 0.1249(2) -0.0814(2) 0.0548(8) aniso . C
C10 0.0125(3) 0.1700(2) 0.0089(1) 0.0435(6) aniso . C
C11 0.1884(3) 0.2032(2) 0.0578(1) 0.0535(8) aniso . C
C13 0.4098(3) 0.3358(2) 0.0540(2) 0.0650(9) aniso . C
C14 0.4060(3) 0.4169(3) 0.1267(2) 0.0673(9) aniso . C
C16 0.2793(3) 0.5872(2) 0.1543(2) 0.0544(8) aniso . C
C17 0.0943(3) 0.5850(2) 0.1578(2) 0.0521(7) aniso . C
C19 -0.0651(3) 0.4171(2) 0.1288(1) 0.0470(7) aniso . C
H2 -0.2430(30) 0.2070(20) 0.3460(10) 0.172(19) iso C2 H
H3 -0.1350(20) 0.3830(20) 0.3020(10) 0.117(16) iso C3 H
H8 -0.2440(30) 0.0680(20) -0.1670(10) 0.192(20) iso C8 H
H9 0.0550(30) 0.1150(20) -0.1150(10) 0.206(22) iso C9 H
H111 0.1890(20) 0.2230(20) 0.1210(10) 0.174(20) iso C11 H
H112 0.2630(30) 0.1460(20) 0.0590(10) 0.210(23) iso C11 H
H131 0.4830(30) 0.2730(20) 0.0830(20) 0.265(25) iso C13 H
H132 0.4590(40) 0.3960(30) 0.0120(20) 0.424(39) iso C13 H
H141 0.3280(30) 0.3710(20) 0.1720(20) 0.331(32) iso C14 H
H142 0.5300(30) 0.4380(20) 0.1580(20) 0.264(26) iso C14 H
H161 0.3580(30) 0.5710(20) 0.2170(10) 0.208(22) iso C16 H
H162 0.3140(30) 0.6630(20) 0.1400(10) 0.223(23) iso C16 H
H171 0.0760(30) 0.6420(20) 0.2020(10) 0.208(22) iso C17 H
H172 0.0280(30) 0.6010(20) 0.0980(20) 0.221(23) iso C17 H
H191 -0.1640(30) 0.4630(20) 0.1000(20) 0.235(23) iso C19 H
H192 -0.0040(30) 0.3960(20) 0.0770(20) 0.263(25) iso C19 H

loop_
_atom_type_symbol
_atom_type_description
_atom_type_scat_source
_atom_type_scat_dispersion_real
_atom_type_scat_dispersion_imag
S Sulphur
;International Tables for X-ray Crystallography (1974, Vol. IV,
Tables 2.2A, 2.3.1 and 2.2C)
;
0.110 0.124

loop_
_geom_angle_atom_site_label_1
_geom_angle_atom_site_label_2
_geom_angle_atom_site_label_3
_geom_angle
_geom_angle_publ_flag
C2 S1 C5 91.90(10) yes
C6 S7 C8 91.90(10) yes
C11 O12 C13 114.5(2) no
C14 O15 C16 113.1(2) no
C17 O18 C19 115.1(2) no
S1 C2 H2 121.0(10) no
S1 C2 C3 112.00(10) yes
C3 C2 H2 127.0(10) no
C2 C3 H3 125.0(10) no
C2 C3 C4 113.3(2) yes
C4 C3 H3 122.0(10) no
C3 C4 C19 123.3(2) yes
C3 C4 C5 111.5(2) yes
C5 C4 C19 125.0(2) yes
S1 C5 C4 111.30(10) yes
C4 C5 C6 129.7(2) yes
S1 C5 C6 118.9(2) yes
S7 C6 C5 119.2(2) yes
C5 C6 C10 129.7(2) yes
S7 C6 C10 111.10(10) yes
S7 C8 H8 120(2) no
S7 C8 C9 111.6(2) yes
C9 C8 H8 129.0(10) no
C8 C9 H9 123.0(10) no
C8 C9 C10 113.9(2) yes
C10 C9 H9 123.0(10) no
C6 C10 C9 111.5(2) yes
C9 C10 C11 123.6(2) yes
C6 C10 C11 124.9(2) yes
O12 C11 C10 109.3(2) no
C10 C11 H112 111.0(10) no
C10 C11 H111 110.0(10) no
O12 C11 H112 109.0(10) no
O12 C11 H111 110.0(10) no
H111 C11 H112 108(2) no
O12 C13 H132 113(2) no
O12 C13 H131 109.0(10) no
O12 C13 C14 112.9(2) no
H131 C13 H132 120(2) no
C14 C13 H132 93(2) no
C14 C13 H131 107(2) no
O15 C14 C13 109.5(2) no
C13 C14 H142 109.0(10) no
C13 C14 H141 102.0(10) no
O15 C14 H142 109.0(10) no
O15 C14 H141 110.0(10) no
H141 C14 H142 116(2) no
O15 C16 H162 108.0(10) no
O15 C16 H161 110.0(10) no
O15 C16 C17 112.1(2) no
H161 C16 H162 103(2) no
C17 C16 H162 110.0(10) no
C17 C16 H161 112.0(10) no
O18 C17 C16 111.3(2) no
C16 C17 H172 109(2) no
C16 C17 H171 108.0(10) no
O18 C17 H172 112(2) no
O18 C17 H171 106.0(10) no
H171 C17 H172 111(2) no
O18 C19 C4 109.80(10) no
C4 C19 H192 112.0(10) no
C4 C19 H191 112.0(10) no
O18 C19 H192 108.0(10) no
O18 C19 H191 109.0(10) no
H191 C19 H192 106(2) no

loop_
_geom_bond_atom_site_label_1
_geom_bond_atom_site_label_2
_geom_bond_distance
_geom_bond_publ_flag
S1 C2 1.708(2) yes
S1 C5 1.729(2) yes
S7 C6 1.727(2) yes
S7 C8 1.707(3) yes
O12 C11 1.416(2) yes
O12 C13 1.432(2) yes
O15 C14 1.426(3) yes
O15 C16 1.410(3) yes
O18 C17 1.431(2) yes
O18 C19 1.392(2) yes
C2 C3 1.342(3) yes
C2 H2 0.940(10) no
C3 C4 1.437(2) yes
C3 H3 0.94(2) no
C4 C5 1.366(3) yes
C4 C19 1.495(3) yes
C5 C6 1.468(2) yes
C6 C10 1.366(3) yes
C8 C9 1.339(3) yes
C8 H8 0.920(10) no
C9 C10 1.424(3) yes
C9 H9 0.91(2) no
C10 C11 1.493(3) yes
C11 H111 0.970(10) no
C11 H112 0.91(2) no
C13 C14 1.466(4) yes
C13 H131 1.00(2) no
C13 H132 1.09(3) no
C14 H141 1.16(2) no
C14 H142 1.03(2) no
C16 C17 1.492(3) yes
C16 H161 1.030(10) no
C16 H162 0.99(2) no
C17 H171 0.99(2) no
C17 H172 0.95(2) no
C19 H191 0.99(2) no
C19 H192 1.03(3) no
